data_7033343
loop_
_publ_author_name
'Diaconescu, Paula L.'
'Cummins, Christopher C.'

_publ_section_title
;
 Radical anionic versus neutral 2,2'-bipyridyl coordination in uranium
 complexes supported by amide and ketimide ligands.
;
_journal_issue 6
_journal_name_full 'Dalton transactions (Cambridge, England : 2003)'
_journal_page_first 2676
_journal_page_last 2683
_journal_paper_doi 10.1039/c4dt02422b
_journal_volume 44
_journal_year 2015
_chemical_formula_moiety 'C62 H76 N7 U'
_chemical_formula_sum 'C62 H76 N7 U'
_chemical_formula_weight 1157.33
_chemical_name_systematic
; 
 ? 
;
_space_group_IT_number 14
_symmetry_cell_setting monoclinic
_symmetry_space_group_name_Hall '-P 2yn'
_symmetry_space_group_name_H-M 'P 1 21/n 1'
_atom_sites_solution_hydrogens geom
_atom_sites_solution_primary direct
_atom_sites_solution_secondary difmap
_audit_creation_method SHELXL-97
_audit_update_record
;
2014-06-19 deposited with the CCDC.
2014-12-05 downloaded from the CCDC.
;
_cell_angle_alpha 90.00
_cell_angle_beta 98.460(2)
_cell_angle_gamma 90.00
_cell_formula_units_Z 4
_cell_length_a 15.989(2)
_cell_length_b 17.136(2)
_cell_length_c 25.732(4)
_cell_measurement_temperature 183(2)
_cell_volume 6973.5(16)
_computing_structure_refinement 'SHELXL-97 (Sheldrick, 1997)'
_computing_structure_solution 'SHELXS-97 (Sheldrick, 1990)'
_diffrn_ambient_temperature 183(2)
_diffrn_measured_fraction_theta_full 0.993
_diffrn_measured_fraction_theta_max 0.993
_diffrn_radiation_monochromator graphite
_diffrn_radiation_source 'fine-focus sealed tube'
_diffrn_radiation_type MoK\a
_diffrn_radiation_wavelength 0.71073
_diffrn_reflns_av_R_equivalents 0.0489
_diffrn_reflns_av_sigmaI/netI 0.0422
_diffrn_reflns_limit_h_max 16
_diffrn_reflns_limit_h_min -17
_diffrn_reflns_limit_k_max 19
_diffrn_reflns_limit_k_min -13
_diffrn_reflns_limit_l_max 28
_diffrn_reflns_limit_l_min -28
_diffrn_reflns_number 28057
_diffrn_reflns_theta_full 23.32
_diffrn_reflns_theta_max 23.32
_diffrn_reflns_theta_min 2.50
_exptl_absorpt_coefficient_mu 2.363
_exptl_absorpt_correction_T_max 0.8712
_exptl_absorpt_correction_T_min 0.3565
_exptl_absorpt_correction_type multi-scan
_exptl_absorpt_process_details 'Twinabs (Bruker)'
_exptl_crystal_density_diffrn 1.102
_exptl_crystal_density_method 'not measured'
_exptl_crystal_F_000 2356
_exptl_crystal_size_max 0.55
_exptl_crystal_size_mid 0.10
_exptl_crystal_size_min 0.06
_platon_squeeze_details
;
;
_refine_diff_density_max 0.725
_refine_diff_density_min -0.653
_refine_diff_density_rms 0.076
_refine_ls_extinction_method none
_refine_ls_goodness_of_fit_ref 1.056
_refine_ls_hydrogen_treatment constr
_refine_ls_matrix_type full
_refine_ls_number_parameters 644
_refine_ls_number_reflns 10025
_refine_ls_number_restraints 0
_refine_ls_restrained_S_all 1.056
_refine_ls_R_factor_all 0.0433
_refine_ls_R_factor_gt 0.0316
_refine_ls_shift/su_max 0.042
_refine_ls_shift/su_mean 0.001
_refine_ls_structure_factor_coef Fsqd
_refine_ls_weighting_details 'calc w=1/[\s^2^(Fo^2^)+(0.0476P)^2^+4.8567P] where P=(Fo^2^+2Fc^2^)/3'
_refine_ls_weighting_scheme calc
_refine_ls_wR_factor_gt 0.0889
_refine_ls_wR_factor_ref 0.0930
_reflns_number_gt 7962
_reflns_number_total 10025
_reflns_threshold_expression >2sigma(I)
_cod_data_source_file c4dt02422b2.cif
_cod_data_source_block 3-(bipy)2
_cod_depositor_comments 'Adding full bibliography for 7033341--7033344.cif.'
_cod_original_cell_volume 6973.8(17)
_cod_original_sg_symbol_H-M P21/n
_cod_database_code 7033343

loop_
_symmetry_equiv_pos_as_xyz
'x, y, z'
'-x+1/2, y+1/2, -z+1/2'
'-x, -y, -z'
'x-1/2, -y-1/2, z-1/2'

loop_
_atom_site_label
_atom_site_type_symbol
_atom_site_fract_x
_atom_site_fract_y
_atom_site_fract_z
_atom_site_U_iso_or_equiv
_atom_site_adp_type
_atom_site_occupancy
_atom_site_symmetry_multiplicity
_atom_site_calc_flag
_atom_site_refinement_flags
_atom_site_disorder_assembly
_atom_site_disorder_group
U U 0.986691(11) 0.657854(10) 0.153780(7) 0.03571(8) Uani 1 1 d . . .
N1 N 0.8588(3) 0.6305(3) 0.17532(18) 0.0543(12) Uani 1 1 d . . .
N2 N 0.9300(3) 0.7529(2) 0.09805(16) 0.0454(10) Uani 1 1 d . . .
N3 N 1.0700(3) 0.6218(2) 0.22884(16) 0.0443(10) Uani 1 1 d . . .
N4 N 1.1203(3) 0.7473(2) 0.15405(16) 0.0434(10) Uani 1 1 d . . .
N5 N 0.9998(3) 0.7812(2) 0.21276(16) 0.0460(10) Uani 1 1 d . . .
N6 N 1.0066(3) 0.5128(2) 0.14174(16) 0.0455(10) Uani 1 1 d . . .
N7 N 1.0424(2) 0.6135(2) 0.07199(16) 0.0436(10) Uani 1 1 d . . .
C11 C 0.7878(3) 0.6136(3) 0.1881(2) 0.0520(14) Uani 1 1 d . A .
C12 C 0.7609(4) 0.6479(3) 0.2375(3) 0.0602(16) Uani 1 1 d . . .
C13 C 0.7131(4) 0.7175(4) 0.2340(3) 0.0698(17) Uani 1 1 d . . .
C14 C 0.6927(5) 0.7493(5) 0.2798(4) 0.091(2) Uani 1 1 d . . .
H14A H 0.6596 0.7955 0.2777 0.109 Uiso 1 1 calc R . .
C15 C 0.7175(5) 0.7180(6) 0.3270(3) 0.102(3) Uani 1 1 d . . .
C16 C 0.7646(5) 0.6489(5) 0.3299(3) 0.097(2) Uani 1 1 d . . .
H16A H 0.7810 0.6253 0.3632 0.117 Uiso 1 1 calc R . .
C17 C 0.7880(4) 0.6140(4) 0.2861(3) 0.0705(17) Uani 1 1 d . . .
C18 C 0.7283(5) 0.5540(4) 0.1561(3) 0.0848(14) Uani 1 1 d . . .
C21 C 0.9005(3) 0.8130(3) 0.0729(2) 0.0463(13) Uani 1 1 d . . .
C22 C 0.9325(3) 0.8948(3) 0.0892(2) 0.0483(13) Uani 1 1 d . . .
C23 C 0.8925(4) 0.9373(3) 0.1244(2) 0.0595(15) Uani 1 1 d . . .
C24 C 0.9235(5) 1.0113(4) 0.1392(3) 0.0756(19) Uani 1 1 d . . .
H24A H 0.8950 1.0411 0.1623 0.091 Uiso 1 1 calc R . .
C25 C 0.9933(5) 1.0431(4) 0.1219(3) 0.082(2) Uani 1 1 d . . .
C26 C 1.0315(4) 0.9988(4) 0.0875(3) 0.0742(19) Uani 1 1 d . . .
H26A H 1.0800 1.0195 0.0750 0.089 Uiso 1 1 calc R . .
C27 C 1.0030(4) 0.9256(3) 0.0702(2) 0.0568(15) Uani 1 1 d . . .
C28 C 0.8294(4) 0.8062(3) 0.0247(2) 0.0606(15) Uani 1 1 d . . .
C29 C 0.8028(5) 0.8841(4) 0.0012(3) 0.103(3) Uani 1 1 d . . .
H29A H 0.8514 0.9098 -0.0106 0.155 Uiso 1 1 calc R . .
H29B H 0.7815 0.9167 0.0277 0.155 Uiso 1 1 calc R . .
H29C H 0.7581 0.8767 -0.0288 0.155 Uiso 1 1 calc R . .
C31 C 1.1330(4) 0.6144(3) 0.2642(2) 0.0467(13) Uani 1 1 d . . .
C32 C 1.2198(3) 0.6347(3) 0.2527(2) 0.0484(13) Uani 1 1 d . . .
C33 C 1.2624(3) 0.5829(3) 0.2235(2) 0.0538(14) Uani 1 1 d . . .
C34 C 1.3393(4) 0.6037(4) 0.2098(2) 0.0671(17) Uani 1 1 d . . .
H34A H 1.3684 0.5674 0.1911 0.080 Uiso 1 1 calc R . .
C35 C 1.3759(4) 0.6763(4) 0.2227(3) 0.0730(18) Uani 1 1 d . . .
C36 C 1.3330(4) 0.7270(4) 0.2513(2) 0.0676(17) Uani 1 1 d . . .
H36A H 1.3565 0.7770 0.2604 0.081 Uiso 1 1 calc R . .
C37 C 1.2571(3) 0.7069(3) 0.2671(2) 0.0534(14) Uani 1 1 d . . .
C38 C 1.1243(4) 0.5823(3) 0.3196(2) 0.0584(15) Uani 1 1 d . . .
C39 C 1.0626(5) 0.6348(4) 0.3443(3) 0.091(2) Uani 1 1 d . . .
H39A H 1.0881 0.6864 0.3517 0.137 Uiso 1 1 calc R . .
H39B H 1.0506 0.6112 0.3771 0.137 Uiso 1 1 calc R . .
H39C H 1.0098 0.6403 0.3198 0.137 Uiso 1 1 calc R . .
C41 C 1.1208(3) 0.8207(3) 0.1737(2) 0.0467(13) Uani 1 1 d . . .
C42 C 1.1828(4) 0.8736(4) 0.1647(2) 0.0653(17) Uani 1 1 d . . .
H42A H 1.1809 0.9255 0.1774 0.078 Uiso 1 1 calc R . .
C43 C 1.2458(4) 0.8523(4) 0.1380(3) 0.079(2) Uani 1 1 d . . .
H43A H 1.2872 0.8890 0.1310 0.094 Uiso 1 1 calc R . .
C44 C 1.2488(4) 0.7760(4) 0.1211(2) 0.0697(17) Uani 1 1 d . . .
H44A H 1.2940 0.7582 0.1040 0.084 Uiso 1 1 calc R . .
C45 C 1.1843(3) 0.7264(3) 0.1297(2) 0.0511(13) Uani 1 1 d . . .
H45A H 1.1858 0.6742 0.1174 0.061 Uiso 1 1 calc R . .
C51 C 1.0555(3) 0.8384(3) 0.2067(2) 0.0475(13) Uani 1 1 d . . .
C52 C 1.0538(4) 0.9086(3) 0.2342(3) 0.0666(17) Uani 1 1 d . . .
H52A H 1.0927 0.9489 0.2294 0.080 Uiso 1 1 calc R . .
C53 C 0.9966(4) 0.9194(4) 0.2676(3) 0.079(2) Uani 1 1 d . . .
H53A H 0.9947 0.9672 0.2861 0.094 Uiso 1 1 calc R . .
C54 C 0.9412(5) 0.8598(4) 0.2743(3) 0.080(2) Uani 1 1 d . . .
H54A H 0.9015 0.8655 0.2981 0.096 Uiso 1 1 calc R . .
C55 C 0.9442(3) 0.7917(3) 0.2459(2) 0.0579(15) Uani 1 1 d . . .
H55A H 0.9054 0.7511 0.2502 0.069 Uiso 1 1 calc R . .
C61 C 1.0457(3) 0.4827(3) 0.1028(2) 0.0482(13) Uani 1 1 d . . .
C62 C 1.0676(4) 0.4021(3) 0.1028(2) 0.0650(17) Uani 1 1 d . . .
H62A H 1.0965 0.3821 0.0760 0.078 Uiso 1 1 calc R . .
C63 C 1.0479(4) 0.3545(3) 0.1403(3) 0.0696(18) Uani 1 1 d . . .
H63A H 1.0623 0.3007 0.1400 0.084 Uiso 1 1 calc R . .
C64 C 1.0056(4) 0.3846(3) 0.1801(3) 0.0710(18) Uani 1 1 d . . .
H64A H 0.9906 0.3520 0.2071 0.085 Uiso 1 1 calc R . .
C65 C 0.9867(3) 0.4630(3) 0.1784(2) 0.0554(14) Uani 1 1 d . . .
H65A H 0.9576 0.4833 0.2051 0.066 Uiso 1 1 calc R . .
C71 C 1.0641(3) 0.5361(3) 0.0640(2) 0.0480(13) Uani 1 1 d . . .
C72 C 1.0996(4) 0.5167(4) 0.0187(2) 0.0652(17) Uani 1 1 d . . .
H72A H 1.1145 0.4640 0.0133 0.078 Uiso 1 1 calc R . .
C73 C 1.1130(4) 0.5711(4) -0.0175(2) 0.0714(18) Uani 1 1 d . . .
H73A H 1.1367 0.5568 -0.0479 0.086 Uiso 1 1 calc R . .
C74 C 1.0913(4) 0.6490(4) -0.0090(2) 0.0623(16) Uani 1 1 d . . .
H74A H 1.1005 0.6887 -0.0333 0.075 Uiso 1 1 calc R . .
C75 C 1.0569(3) 0.6658(3) 0.0345(2) 0.0527(14) Uani 1 1 d . . .
H75A H 1.0414 0.7186 0.0394 0.063 Uiso 1 1 calc R . .
C131 C 0.6829(5) 0.7574(4) 0.1833(3) 0.094(2) Uani 1 1 d . . .
H13A H 0.6749 0.8131 0.1897 0.141 Uiso 1 1 calc R . .
H13B H 0.6290 0.7344 0.1674 0.141 Uiso 1 1 calc R . .
H13C H 0.7248 0.7509 0.1594 0.141 Uiso 1 1 calc R . .
C151 C 0.6917(7) 0.7526(7) 0.3773(4) 0.169(5) Uani 1 1 d . . .
H15A H 0.6415 0.7855 0.3683 0.254 Uiso 1 1 calc R . .
H15B H 0.7382 0.7842 0.3953 0.254 Uiso 1 1 calc R . .
H15C H 0.6789 0.7103 0.4005 0.254 Uiso 1 1 calc R . .
C171 C 0.8429(4) 0.5425(4) 0.2918(3) 0.091(2) Uani 1 1 d . . .
H17A H 0.8677 0.5361 0.3287 0.137 Uiso 1 1 calc R . .
H17B H 0.8881 0.5481 0.2702 0.137 Uiso 1 1 calc R . .
H17C H 0.8086 0.4965 0.2803 0.137 Uiso 1 1 calc R . .
C210 C 0.8576(5) 0.7532(6) -0.0158(3) 0.130(4) Uani 1 1 d . . .
H21A H 0.9056 0.7769 -0.0297 0.195 Uiso 1 1 calc R . .
H21B H 0.8109 0.7454 -0.0445 0.195 Uiso 1 1 calc R . .
H21C H 0.8748 0.7028 0.0003 0.195 Uiso 1 1 calc R . .
C211 C 0.7515(5) 0.7685(5) 0.0437(3) 0.106(3) Uani 1 1 d . . .
H21D H 0.7079 0.7586 0.0135 0.159 Uiso 1 1 calc R . .
H21E H 0.7290 0.8038 0.0682 0.159 Uiso 1 1 calc R . .
H21F H 0.7680 0.7191 0.0615 0.159 Uiso 1 1 calc R . .
C231 C 0.8172(4) 0.9059(4) 0.1469(3) 0.0781(19) Uani 1 1 d . . .
H23A H 0.8246 0.8498 0.1534 0.117 Uiso 1 1 calc R . .
H23B H 0.7657 0.9148 0.1219 0.117 Uiso 1 1 calc R . .
H23C H 0.8126 0.9327 0.1800 0.117 Uiso 1 1 calc R . .
C251 C 1.0277(6) 1.1230(4) 0.1402(4) 0.121(3) Uani 1 1 d . . .
H25A H 1.0652 1.1177 0.1737 0.181 Uiso 1 1 calc R . .
H25B H 0.9805 1.1577 0.1447 0.181 Uiso 1 1 calc R . .
H25C H 1.0593 1.1451 0.1138 0.181 Uiso 1 1 calc R . .
C271 C 1.0499(4) 0.8830(4) 0.0326(3) 0.0721(18) Uani 1 1 d . . .
H27A H 1.0099 0.8528 0.0080 0.108 Uiso 1 1 calc R . .
H27B H 1.0913 0.8476 0.0523 0.108 Uiso 1 1 calc R . .
H27C H 1.0793 0.9207 0.0131 0.108 Uiso 1 1 calc R . .
C310 C 1.2085(4) 0.5753(4) 0.3554(2) 0.0768(19) Uani 1 1 d . . .
H31A H 1.2469 0.5426 0.3386 0.115 Uiso 1 1 calc R . .
H31B H 1.1994 0.5515 0.3888 0.115 Uiso 1 1 calc R . .
H31C H 1.2333 0.6273 0.3621 0.115 Uiso 1 1 calc R . .
C311 C 1.0852(4) 0.5000(3) 0.3128(2) 0.0677(17) Uani 1 1 d . . .
H31D H 1.1232 0.4654 0.2970 0.101 Uiso 1 1 calc R . .
H31E H 1.0305 0.5028 0.2900 0.101 Uiso 1 1 calc R . .
H31F H 1.0770 0.4794 0.3472 0.101 Uiso 1 1 calc R . .
C331 C 1.2251(4) 0.5045(3) 0.2058(2) 0.0667(17) Uani 1 1 d . . .
H33A H 1.2232 0.4711 0.2365 0.100 Uiso 1 1 calc R . .
H33B H 1.2602 0.4798 0.1823 0.100 Uiso 1 1 calc R . .
H33C H 1.1677 0.5119 0.1871 0.100 Uiso 1 1 calc R . .
C351 C 1.4593(4) 0.7002(5) 0.2054(3) 0.115(3) Uani 1 1 d . . .
H35A H 1.4628 0.7572 0.2042 0.172 Uiso 1 1 calc R . .
H35B H 1.4625 0.6787 0.1704 0.172 Uiso 1 1 calc R . .
H35C H 1.5064 0.6799 0.2305 0.172 Uiso 1 1 calc R . .
C371 C 1.2155(4) 0.7655(3) 0.2990(2) 0.0624(16) Uani 1 1 d . . .
H37A H 1.2293 0.8185 0.2887 0.094 Uiso 1 1 calc R . .
H37B H 1.2361 0.7578 0.3364 0.094 Uiso 1 1 calc R . .
H37C H 1.1540 0.7581 0.2926 0.094 Uiso 1 1 calc R . .
C11A C 0.7707(13) 0.5347(13) 0.1083(8) 0.0848(14) Uani 0.352(6) 1 d P A 1
H11A H 0.8287 0.5171 0.1199 0.127 Uiso 0.352(6) 1 calc PR A 1
H11B H 0.7717 0.5815 0.0864 0.127 Uiso 0.352(6) 1 calc PR A 1
H11C H 0.7389 0.4933 0.0878 0.127 Uiso 0.352(6) 1 calc PR A 1
C11D C 0.6411(12) 0.5862(12) 0.1465(9) 0.0848(14) Uani 0.352(6) 1 d P A 1
H11D H 0.6282 0.6117 0.1784 0.127 Uiso 0.352(6) 1 calc PR A 1
H11E H 0.6007 0.5438 0.1368 0.127 Uiso 0.352(6) 1 calc PR A 1
H11F H 0.6369 0.6244 0.1178 0.127 Uiso 0.352(6) 1 calc PR A 1
C19B C 0.7327(12) 0.4772(12) 0.1902(8) 0.0848(14) Uani 0.352(6) 1 d P A 1
H19A H 0.7920 0.4637 0.2021 0.127 Uiso 0.352(6) 1 calc PR A 1
H19B H 0.7052 0.4344 0.1689 0.127 Uiso 0.352(6) 1 calc PR A 1
H19C H 0.7038 0.4857 0.2207 0.127 Uiso 0.352(6) 1 calc PR A 1
C11B C 0.7096(7) 0.5748(7) 0.0966(4) 0.0848(14) Uani 0.648(6) 1 d P A 2
H11G H 0.7630 0.5851 0.0834 0.127 Uiso 0.648(6) 1 calc PR A 2
H11H H 0.6738 0.6214 0.0919 0.127 Uiso 0.648(6) 1 calc PR A 2
H11I H 0.6804 0.5311 0.0772 0.127 Uiso 0.648(6) 1 calc PR A 2
C11C C 0.6443(7) 0.5427(7) 0.1778(5) 0.0848(14) Uani 0.648(6) 1 d P A 2
H11J H 0.6560 0.5277 0.2149 0.127 Uiso 0.648(6) 1 calc PR A 2
H11K H 0.6111 0.5017 0.1578 0.127 Uiso 0.648(6) 1 calc PR A 2
H11L H 0.6123 0.5917 0.1744 0.127 Uiso 0.648(6) 1 calc PR A 2
C19A C 0.7687(7) 0.4716(6) 0.1542(5) 0.0848(14) Uani 0.648(6) 1 d P A 2
H19G H 0.8226 0.4759 0.1406 0.127 Uiso 0.648(6) 1 calc PR A 2
H19H H 0.7303 0.4376 0.1311 0.127 Uiso 0.648(6) 1 calc PR A 2
H19I H 0.7785 0.4493 0.1897 0.127 Uiso 0.648(6) 1 calc PR A 2

loop_
_atom_site_aniso_label
_atom_site_aniso_U_11
_atom_site_aniso_U_22
_atom_site_aniso_U_33
_atom_site_aniso_U_23
_atom_site_aniso_U_13
_atom_site_aniso_U_12
U 0.03864(12) 0.02740(11) 0.04233(12) -0.00098(8) 0.01008(8) -0.00082(8)
N1 0.046(3) 0.048(3) 0.073(3) 0.009(2) 0.021(2) -0.002(2)
N2 0.049(3) 0.036(2) 0.052(3) -0.001(2) 0.009(2) -0.002(2)
N3 0.051(3) 0.033(2) 0.049(3) -0.003(2) 0.008(2) 0.002(2)
N4 0.048(3) 0.035(2) 0.048(3) 0.0011(19) 0.009(2) -0.0048(19)
N5 0.051(3) 0.038(2) 0.048(3) -0.005(2) 0.005(2) 0.003(2)
N6 0.050(3) 0.032(2) 0.054(3) -0.006(2) 0.006(2) -0.0037(19)
N7 0.049(2) 0.037(2) 0.047(3) -0.009(2) 0.012(2) -0.0049(19)
C11 0.047(3) 0.044(3) 0.067(4) 0.007(3) 0.018(3) -0.002(3)
C12 0.044(3) 0.063(4) 0.078(4) -0.009(3) 0.023(3) -0.012(3)
C13 0.053(4) 0.066(4) 0.095(5) -0.009(4) 0.025(4) -0.007(3)
C14 0.071(5) 0.087(6) 0.113(7) -0.027(5) 0.011(5) 0.010(4)
C15 0.092(6) 0.124(7) 0.092(6) -0.038(6) 0.018(5) 0.026(5)
C16 0.088(5) 0.133(8) 0.074(5) -0.009(5) 0.022(4) 0.005(5)
C17 0.060(4) 0.080(5) 0.076(5) -0.010(4) 0.025(3) -0.004(3)
C18 0.077(3) 0.082(3) 0.099(3) -0.009(3) 0.027(3) -0.027(2)
C21 0.051(3) 0.037(3) 0.052(3) 0.003(3) 0.010(3) 0.003(2)
C22 0.056(3) 0.030(3) 0.056(3) 0.009(2) -0.002(3) 0.004(2)
C23 0.072(4) 0.040(3) 0.064(4) -0.003(3) 0.002(3) 0.006(3)
C24 0.106(6) 0.044(4) 0.071(4) -0.013(3) -0.007(4) 0.017(4)
C25 0.104(6) 0.049(4) 0.087(5) 0.019(4) -0.007(4) -0.017(4)
C26 0.082(5) 0.050(4) 0.088(5) 0.023(4) 0.002(4) -0.007(3)
C27 0.063(4) 0.041(3) 0.065(4) 0.018(3) 0.002(3) -0.003(3)
C28 0.067(4) 0.053(4) 0.056(4) 0.007(3) -0.008(3) 0.000(3)
C29 0.114(6) 0.094(6) 0.087(5) 0.023(5) -0.035(5) 0.016(5)
C31 0.066(4) 0.030(3) 0.044(3) -0.004(2) 0.005(3) 0.011(3)
C32 0.049(3) 0.047(3) 0.046(3) -0.003(3) -0.004(3) 0.011(3)
C33 0.049(3) 0.055(4) 0.055(3) -0.001(3) -0.003(3) 0.009(3)
C34 0.054(4) 0.073(4) 0.073(4) -0.007(3) 0.006(3) 0.010(3)
C35 0.049(4) 0.086(5) 0.082(5) -0.003(4) 0.005(3) -0.004(3)
C36 0.062(4) 0.063(4) 0.072(4) -0.001(3) -0.009(3) -0.005(3)
C37 0.049(3) 0.049(3) 0.058(3) 0.000(3) -0.008(3) 0.004(3)
C38 0.073(4) 0.050(4) 0.051(3) 0.000(3) 0.005(3) 0.010(3)
C39 0.136(7) 0.075(5) 0.072(5) 0.003(4) 0.045(5) 0.015(5)
C41 0.048(3) 0.035(3) 0.053(3) 0.001(2) -0.001(3) -0.009(2)
C42 0.078(4) 0.049(4) 0.066(4) -0.001(3) 0.002(3) -0.020(3)
C43 0.075(5) 0.079(5) 0.084(5) -0.008(4) 0.019(4) -0.039(4)
C44 0.058(4) 0.081(5) 0.073(4) -0.001(4) 0.019(3) -0.015(3)
C45 0.042(3) 0.053(3) 0.059(3) 0.000(3) 0.009(3) -0.008(3)
C51 0.051(3) 0.037(3) 0.052(3) -0.003(2) -0.004(3) 0.003(3)
C52 0.063(4) 0.040(3) 0.091(5) -0.014(3) -0.007(4) 0.002(3)
C53 0.071(4) 0.064(5) 0.098(5) -0.039(4) 0.005(4) 0.010(4)
C54 0.077(5) 0.081(5) 0.085(5) -0.031(4) 0.026(4) 0.011(4)
C55 0.054(3) 0.055(4) 0.067(4) -0.014(3) 0.015(3) 0.005(3)
C61 0.055(3) 0.032(3) 0.055(3) -0.012(3) -0.001(3) 0.004(2)
C62 0.080(4) 0.044(3) 0.065(4) -0.018(3) -0.007(3) 0.014(3)
C63 0.089(5) 0.032(3) 0.083(5) -0.004(3) -0.005(4) 0.009(3)
C64 0.085(5) 0.041(4) 0.084(5) 0.008(3) -0.002(4) -0.008(3)
C65 0.063(4) 0.036(3) 0.068(4) 0.000(3) 0.010(3) -0.002(3)
C71 0.048(3) 0.042(3) 0.052(3) -0.016(3) 0.002(2) 0.004(2)
C72 0.060(4) 0.069(4) 0.065(4) -0.027(4) 0.007(3) 0.014(3)
C73 0.079(5) 0.087(5) 0.052(4) -0.013(4) 0.025(3) 0.006(4)
C74 0.068(4) 0.066(4) 0.055(4) -0.005(3) 0.017(3) -0.008(3)
C75 0.059(3) 0.048(3) 0.054(3) -0.004(3) 0.018(3) -0.006(3)
C131 0.078(5) 0.078(5) 0.135(7) 0.025(5) 0.040(5) 0.008(4)
C151 0.151(9) 0.234(13) 0.123(8) -0.086(8) 0.019(7) 0.058(9)
C171 0.080(5) 0.108(6) 0.090(5) 0.017(4) 0.026(4) 0.021(4)
C210 0.112(7) 0.192(10) 0.075(5) -0.062(6) -0.029(5) 0.055(6)
C211 0.077(5) 0.118(7) 0.112(6) 0.011(5) -0.024(5) -0.019(5)
C231 0.088(5) 0.071(5) 0.079(5) -0.010(4) 0.025(4) 0.008(4)
C251 0.154(8) 0.045(4) 0.153(8) -0.012(5) -0.013(6) -0.022(5)
C271 0.075(4) 0.064(4) 0.080(5) 0.017(4) 0.020(4) -0.002(3)
C310 0.102(5) 0.064(4) 0.057(4) 0.004(3) -0.012(4) -0.004(4)
C311 0.080(4) 0.064(4) 0.060(4) 0.016(3) 0.013(3) 0.003(3)
C331 0.074(4) 0.050(4) 0.074(4) -0.015(3) 0.006(3) 0.014(3)
C351 0.064(5) 0.143(8) 0.140(7) -0.021(6) 0.025(5) -0.022(5)
C371 0.069(4) 0.045(3) 0.068(4) -0.008(3) -0.009(3) 0.006(3)
C11A 0.077(3) 0.082(3) 0.099(3) -0.009(3) 0.027(3) -0.027(2)
C11D 0.077(3) 0.082(3) 0.099(3) -0.009(3) 0.027(3) -0.027(2)
C19B 0.077(3) 0.082(3) 0.099(3) -0.009(3) 0.027(3) -0.027(2)
C11B 0.077(3) 0.082(3) 0.099(3) -0.009(3) 0.027(3) -0.027(2)
C11C 0.077(3) 0.082(3) 0.099(3) -0.009(3) 0.027(3) -0.027(2)
C19A 0.077(3) 0.082(3) 0.099(3) -0.009(3) 0.027(3) -0.027(2)

loop_
_atom_type_symbol
_atom_type_description
_atom_type_scat_dispersion_real
_atom_type_scat_dispersion_imag
_atom_type_scat_source
C C 0.0033 0.0016 'International Tables Vol C Tables 4.2.6.8 and 6.1.1.4'
H H 0.0000 0.0000 'International Tables Vol C Tables 4.2.6.8 and 6.1.1.4'
N N 0.0061 0.0033 'International Tables Vol C Tables 4.2.6.8 and 6.1.1.4'
U U -9.6767 9.6646 'International Tables Vol C Tables 4.2.6.8 and 6.1.1.4'

loop_
_geom_angle_atom_site_label_1
_geom_angle_atom_site_label_2
_geom_angle_atom_site_label_3
_geom_angle
N1 U N3 100.08(16)
N1 U N2 90.68(15)
N3 U N2 149.87(14)
N1 U N7 126.16(15)
N3 U N7 113.22(14)
N2 U N7 81.16(14)
N1 U N6 87.76(15)
N3 U N6 76.58(13)
N2 U N6 132.32(14)
N7 U N6 62.31(13)
N1 U N5 91.35(15)
N3 U N5 74.72(13)
N2 U N5 77.00(14)
N7 U N5 136.60(13)
N6 U N5 150.66(13)
N1 U N4 152.90(15)
N3 U N4 77.36(14)
N2 U N4 80.34(13)
N7 U N4 77.94(13)
N6 U N4 117.16(13)
N5 U N4 61.79(13)
C11 N1 U 178.5(4)
C21 N2 U 171.2(4)
C31 N3 U 161.8(4)
C45 N4 C41 117.6(4)
C45 N4 U 121.7(3)
C41 N4 U 120.2(3)
C55 N5 C51 119.4(5)
C55 N5 U 118.8(4)
C51 N5 U 121.5(3)
C65 N6 C61 117.3(5)
C65 N6 U 119.4(3)
C61 N6 U 122.9(3)
C75 N7 C71 116.8(4)
C75 N7 U 120.7(3)
C71 N7 U 122.4(3)
N1 C11 C12 120.5(5)
N1 C11 C18 121.3(5)
C12 C11 C18 118.2(5)
C17 C12 C13 120.3(6)
C17 C12 C11 120.2(5)
C13 C12 C11 119.3(6)
C14 C13 C12 118.2(7)
C14 C13 C131 118.7(7)
C12 C13 C131 123.1(6)
C15 C14 C13 122.9(7)
C15 C14 H14A 118.6
C13 C14 H14A 118.6
C14 C15 C16 118.3(7)
C14 C15 C151 122.1(9)
C16 C15 C151 119.5(9)
C17 C16 C15 122.3(8)
C17 C16 H16A 118.9
C15 C16 H16A 118.9
C16 C17 C12 118.0(7)
C16 C17 C171 120.0(7)
C12 C17 C171 122.0(6)
C11D C18 C11A 117.5(13)
C11D C18 C11C 42.3(8)
C11A C18 C11C 141.2(10)
C11D C18 C11 109.4(9)
C11A C18 C11 105.1(8)
C11C C18 C11 113.0(7)
C11D C18 C19A 135.7(10)
C11A C18 C19A 62.8(10)
C11C C18 C19A 106.6(7)
C11 C18 C19A 113.0(7)
C11D C18 C11B 73.2(10)
C11A C18 C11B 45.6(9)
C11C C18 C11B 109.5(8)
C11 C18 C11B 112.6(6)
C19A C18 C11B 101.4(8)
C11D C18 C19B 111.6(12)
C11A C18 C19B 106.2(12)
C11C C18 C19B 70.4(9)
C11 C18 C19B 106.4(9)
C19A C18 C19B 43.6(8)
C11B C18 C19B 136.4(10)
N2 C21 C22 121.3(5)
N2 C21 C28 121.2(5)
C22 C21 C28 117.6(4)
C23 C22 C27 120.3(5)
C23 C22 C21 119.5(5)
C27 C22 C21 120.2(5)
C22 C23 C24 118.4(6)
C22 C23 C231 122.2(5)
C24 C23 C231 119.4(6)
C25 C24 C23 123.0(7)
C25 C24 H24A 118.5
C23 C24 H24A 118.5
C24 C25 C26 116.7(6)
C24 C25 C251 122.0(8)
C26 C25 C251 121.3(8)
C25 C26 C27 123.4(7)
C25 C26 H26A 118.3
C27 C26 H26A 118.3
C26 C27 C22 118.2(6)
C26 C27 C271 118.5(6)
C22 C27 C271 123.3(5)
C210 C28 C29 110.8(6)
C210 C28 C211 107.8(6)
C29 C28 C211 107.8(6)
C210 C28 C21 109.9(5)
C29 C28 C21 112.6(5)
C211 C28 C21 107.9(5)
C28 C29 H29A 109.5
C28 C29 H29B 109.5
H29A C29 H29B 109.5
C28 C29 H29C 109.5
H29A C29 H29C 109.5
H29B C29 H29C 109.5
N3 C31 C32 119.9(5)
N3 C31 C38 121.8(5)
C32 C31 C38 118.3(5)
C37 C32 C33 118.7(5)
C37 C32 C31 121.5(5)
C33 C32 C31 119.7(5)
C34 C33 C32 119.7(5)
C34 C33 C331 118.7(5)
C32 C33 C331 121.5(5)
C33 C34 C35 122.1(6)
C33 C34 H34A 119.0
C35 C34 H34A 119.0
C36 C35 C34 117.5(6)
C36 C35 C351 120.7(7)
C34 C35 C351 121.7(7)
C37 C36 C35 121.7(6)
C37 C36 H36A 119.1
C35 C36 H36A 119.1
C36 C37 C32 120.2(5)
C36 C37 C371 118.1(5)
C32 C37 C371 121.7(5)
C310 C38 C39 111.0(5)
C310 C38 C311 107.7(5)
C39 C38 C311 107.9(5)
C310 C38 C31 113.2(5)
C39 C38 C31 108.8(5)
C311 C38 C31 108.1(4)
C38 C39 H39A 109.5
C38 C39 H39B 109.5
H39A C39 H39B 109.5
C38 C39 H39C 109.5
H39A C39 H39C 109.5
H39B C39 H39C 109.5
N4 C41 C42 120.6(5)
N4 C41 C51 116.1(4)
C42 C41 C51 123.2(5)
C43 C42 C41 120.8(6)
C43 C42 H42A 119.6
C41 C42 H42A 119.6
C42 C43 C44 118.7(6)
C42 C43 H43A 120.7
C44 C43 H43A 120.7
C45 C44 C43 118.1(6)
C45 C44 H44A 121.0
C43 C44 H44A 121.0
N4 C45 C44 123.9(5)
N4 C45 H45A 118.1
C44 C45 H45A 118.1
N5 C51 C52 120.2(5)
N5 C51 C41 117.1(4)
C52 C51 C41 122.5(5)
C53 C52 C51 120.2(6)
C53 C52 H52A 119.9
C51 C52 H52A 119.9
C52 C53 C54 118.8(6)
C52 C53 H53A 120.6
C54 C53 H53A 120.6
C53 C54 C55 119.2(6)
C53 C54 H54A 120.4
C55 C54 H54A 120.4
N5 C55 C54 122.1(6)
N5 C55 H55A 119.0
C54 C55 H55A 119.0
N6 C61 C71 116.1(4)
N6 C61 C62 120.6(5)
C71 C61 C62 123.4(5)
C63 C62 C61 120.5(6)
C63 C62 H62A 119.7
C61 C62 H62A 119.7
C62 C63 C64 119.4(6)
C62 C63 H63A 120.3
C64 C63 H63A 120.3
C65 C64 C63 117.6(6)
C65 C64 H64A 121.2
C63 C64 H64A 121.2
N6 C65 C64 124.6(6)
N6 C65 H65A 117.7
C64 C65 H65A 117.7
N7 C71 C72 119.1(5)
N7 C71 C61 115.4(4)
C72 C71 C61 125.5(5)
C73 C72 C71 121.9(6)
C73 C72 H72A 119.0
C71 C72 H72A 119.0
C72 C73 C74 118.6(6)
C72 C73 H73A 120.7
C74 C73 H73A 120.7
C75 C74 C73 118.2(6)
C75 C74 H74A 120.9
C73 C74 H74A 120.9
C74 C75 N7 125.4(5)
C74 C75 H75A 117.3
N7 C75 H75A 117.3
C13 C131 H13A 109.5
C13 C131 H13B 109.5
H13A C131 H13B 109.5
C13 C131 H13C 109.5
H13A C131 H13C 109.5
H13B C131 H13C 109.5
C15 C151 H15A 109.5
C15 C151 H15B 109.5
H15A C151 H15B 109.5
C15 C151 H15C 109.5
H15A C151 H15C 109.5
H15B C151 H15C 109.5
C17 C171 H17A 109.5
C17 C171 H17B 109.5
H17A C171 H17B 109.5
C17 C171 H17C 109.5
H17A C171 H17C 109.5
H17B C171 H17C 109.5
C28 C210 H21A 109.5
C28 C210 H21B 109.5
H21A C210 H21B 109.5
C28 C210 H21C 109.5
H21A C210 H21C 109.5
H21B C210 H21C 109.5
C28 C211 H21D 109.5
C28 C211 H21E 109.5
H21D C211 H21E 109.5
C28 C211 H21F 109.5
H21D C211 H21F 109.5
H21E C211 H21F 109.5
C23 C231 H23A 109.5
C23 C231 H23B 109.5
H23A C231 H23B 109.5
C23 C231 H23C 109.5
H23A C231 H23C 109.5
H23B C231 H23C 109.5
C25 C251 H25A 109.5
C25 C251 H25B 109.5
H25A C251 H25B 109.5
C25 C251 H25C 109.5
H25A C251 H25C 109.5
H25B C251 H25C 109.5
C27 C271 H27A 109.5
C27 C271 H27B 109.5
H27A C271 H27B 109.5
C27 C271 H27C 109.5
H27A C271 H27C 109.5
H27B C271 H27C 109.5
C38 C310 H31A 109.5
C38 C310 H31B 109.5
H31A C310 H31B 109.5
C38 C310 H31C 109.5
H31A C310 H31C 109.5
H31B C310 H31C 109.5
C38 C311 H31D 109.5
C38 C311 H31E 109.5
H31D C311 H31E 109.5
C38 C311 H31F 109.5
H31D C311 H31F 109.5
H31E C311 H31F 109.5
C33 C331 H33A 109.5
C33 C331 H33B 109.5
H33A C331 H33B 109.5
C33 C331 H33C 109.5
H33A C331 H33C 109.5
H33B C331 H33C 109.5
C35 C351 H35A 109.5
C35 C351 H35B 109.5
H35A C351 H35B 109.5
C35 C351 H35C 109.5
H35A C351 H35C 109.5
H35B C351 H35C 109.5
C37 C371 H37A 109.5
C37 C371 H37B 109.5
H37A C371 H37B 109.5
C37 C371 H37C 109.5
H37A C371 H37C 109.5
H37B C371 H37C 109.5
C18 C11A H11A 109.5
C18 C11A H11B 109.5
C18 C11A H11C 109.5
C18 C11D H11D 109.5
C18 C11D H11E 109.4
C18 C11D H11F 109.5
C18 C19B H19A 109.5
C18 C19B H19B 109.5
C18 C19B H19C 109.5
C18 C11B H11G 109.5
C18 C11B H11H 109.5
H11G C11B H11H 109.5
C18 C11B H11I 109.5
H11G C11B H11I 109.5
H11H C11B H11I 109.5
C18 C11C H11J 109.5
C18 C11C H11K 109.5
H11J C11C H11K 109.5
C18 C11C H11L 109.5
H11J C11C H11L 109.5
H11K C11C H11L 109.5
C18 C19A H19G 109.5
C18 C19A H19H 109.5
H19G C19A H19H 109.5
C18 C19A H19I 109.5
H19G C19A H19I 109.5
H19H C19A H19I 109.5

loop_
_geom_bond_atom_site_label_1
_geom_bond_atom_site_label_2
_geom_bond_distance
U N1 2.245(4)
U N3 2.264(4)
U N2 2.269(4)
U N7 2.520(4)
U N6 2.531(4)
U N5 2.593(4)
U N4 2.628(4)
N1 C11 1.262(6)
N2 C21 1.270(6)
N3 C31 1.261(6)
N4 C45 1.326(6)
N4 C41 1.355(6)
N5 C55 1.331(6)
N5 C51 1.348(6)
N6 C65 1.345(7)
N6 C61 1.358(6)
N7 C75 1.362(6)
N7 C71 1.393(6)
C11 C12 1.519(8)
C11 C18 1.549(9)
C12 C17 1.388(9)
C12 C13 1.412(8)
C13 C14 1.381(9)
C13 C131 1.490(9)
C14 C15 1.332(10)
C14 H14A 0.9500
C15 C16 1.400(11)
C15 C151 1.535(11)
C16 C17 1.375(9)
C16 H16A 0.9500
C17 C171 1.502(9)
C18 C11D 1.49(2)
C18 C11A 1.53(2)
C18 C11C 1.539(12)
C18 C19A 1.556(13)
C18 C11B 1.558(13)
C18 C19B 1.58(2)
C21 C22 1.531(7)
C21 C28 1.557(7)
C22 C23 1.388(8)
C22 C27 1.398(7)
C23 C24 1.394(8)
C23 C231 1.509(8)
C24 C25 1.374(10)
C24 H24A 0.9500
C25 C26 1.374(10)
C25 C251 1.525(9)
C26 C27 1.386(8)
C26 H26A 0.9500
C27 C271 1.497(8)
C28 C210 1.501(9)
C28 C29 1.501(9)
C28 C211 1.546(9)
C29 H29A 0.9800
C29 H29B 0.9800
C29 H29C 0.9800
C31 C32 1.501(7)
C31 C38 1.553(7)
C32 C37 1.400(7)
C32 C33 1.402(7)
C33 C34 1.374(8)
C33 C331 1.513(8)
C34 C35 1.395(9)
C34 H34A 0.9500
C35 C36 1.385(9)
C35 C351 1.522(9)
C36 C37 1.379(8)
C36 H36A 0.9500
C37 C371 1.512(7)
C38 C310 1.521(8)
C38 C39 1.540(8)
C38 C311 1.543(8)
C39 H39A 0.9800
C39 H39B 0.9800
C39 H39C 0.9800
C41 C42 1.388(8)
C41 C51 1.471(8)
C42 C43 1.350(9)
C42 H42A 0.9500
C43 C44 1.381(8)
C43 H43A 0.9500
C44 C45 1.379(7)
C44 H44A 0.9500
C45 H45A 0.9500
C51 C52 1.399(7)
C52 C53 1.358(9)
C52 H52A 0.9500
C53 C54 1.378(9)
C53 H53A 0.9500
C54 C55 1.382(8)
C54 H54A 0.9500
C55 H55A 0.9500
C61 C71 1.418(7)
C61 C62 1.424(7)
C62 C63 1.336(8)
C62 H62A 0.9500
C63 C64 1.406(9)
C63 H63A 0.9500
C64 C65 1.376(8)
C64 H64A 0.9500
C65 H65A 0.9500
C71 C72 1.409(7)
C72 C73 1.357(9)
C72 H72A 0.9500
C73 C74 1.404(8)
C73 H73A 0.9500
C74 C75 1.350(8)
C74 H74A 0.9500
C75 H75A 0.9500
C131 H13A 0.9800
C131 H13B 0.9800
C131 H13C 0.9800
C151 H15A 0.9800
C151 H15B 0.9800
C151 H15C 0.9800
C171 H17A 0.9800
C171 H17B 0.9800
C171 H17C 0.9800
C210 H21A 0.9800
C210 H21B 0.9800
C210 H21C 0.9800
C211 H21D 0.9800
C211 H21E 0.9800
C211 H21F 0.9800
C231 H23A 0.9800
C231 H23B 0.9800
C231 H23C 0.9800
C251 H25A 0.9800
C251 H25B 0.9800
C251 H25C 0.9800
C271 H27A 0.9800
C271 H27B 0.9800
C271 H27C 0.9800
C310 H31A 0.9800
C310 H31B 0.9800
C310 H31C 0.9800
C311 H31D 0.9800
C311 H31E 0.9800
C311 H31F 0.9800
C331 H33A 0.9800
C331 H33B 0.9800
C331 H33C 0.9800
C351 H35A 0.9800
C351 H35B 0.9800
C351 H35C 0.9800
C371 H37A 0.9800
C371 H37B 0.9800
C371 H37C 0.9800
C11A H11A 0.9800
C11A H11B 0.9800
C11A H11C 0.9800
C11D H11D 0.9800
C11D H11E 0.9800
C11D H11F 0.9800
C19B H19A 0.9800
C19B H19B 0.9800
C19B H19C 0.9800
C11B H11G 0.9800
C11B H11H 0.9800
C11B H11I 0.9800
C11C H11J 0.9800
C11C H11K 0.9800
C11C H11L 0.9800
C19A H19G 0.9800
C19A H19H 0.9800
C19A H19I 0.9800

loop_
_platon_squeeze_void_nr
_platon_squeeze_void_average_x
_platon_squeeze_void_average_y
_platon_squeeze_void_average_z
_platon_squeeze_void_volume
_platon_squeeze_void_count_electrons
_platon_squeeze_void_content
1 0.000 -0.009 0.500 958 99 ' '
2 0.500 0.861 1.000 958 99 ' '
